data_4334228
loop_
_publ_author_name
'Brenda A. Frazier'
'Valerie A. Williams'
'Peter T. Wolczanski'
'Suzanne C. Bart'
'Karsten Meyer'
'Thomas R. Cundari'
'Emil B. Lobkovsky'

_publ_section_title
;
 C-C Bond Formation and Related Reactions at the CNC Backbone in (smif)FeX
 (smif = 1,3-Di-(2-pyridyl)-2-azaallyl): Dimerizations, 3 + 2 Cyclization,
 and Nucleophilic Attack; Transfer Hydrogenations and Alkyne Trimerization
 (X = N(TMS)2, dpma = (Di-(2-pyridyl-methyl)-amide))
;
_journal_name_full 'Inorganic Chemistry'
_journal_page_first 3295
_journal_page_last 3312
_journal_paper_doi 10.1021/ic302783y
_journal_volume 52
_journal_year 2013
_chemical_formula_sum 'C54 H62 Fe N8 O3'
_chemical_formula_weight 926.97
_chemical_name_systematic
; 
 ? 
;
_space_group_IT_number 54
_symmetry_cell_setting orthorhombic
_symmetry_space_group_name_Hall '-P 2a 2ac'
_symmetry_space_group_name_H-M 'P c c a'
_atom_sites_solution_hydrogens geom
_atom_sites_solution_primary direct
_atom_sites_solution_secondary difmap
_audit_creation_method SHELXL-97
_cell_angle_alpha 90.00
_cell_angle_beta 90.00
_cell_angle_gamma 90.00
_cell_formula_units_Z 8
_cell_length_a 34.168(5)
_cell_length_b 17.174(3)
_cell_length_c 18.038(3)
_cell_measurement_reflns_used 2049
_cell_measurement_temperature 173(2)
_cell_measurement_theta_max 16.13
_cell_measurement_theta_min 2.34
_cell_volume 10585(3)
_computing_cell_refinement 'Bruker SAINT+'
_computing_data_collection 'Bruker APEX2'
_computing_data_reduction 'Bruker SAINT+'
_computing_molecular_graphics 'Bruker SHELXTL'
_computing_publication_material 'Bruker SHELXTL'
_computing_structure_refinement 'SHELXL-97 (Sheldrick, 1997)'
_computing_structure_solution 'SHELXS-97 (Sheldrick, 1990)'
_diffrn_ambient_temperature 173(2)
_diffrn_measured_fraction_theta_full 0.995
_diffrn_measured_fraction_theta_max 0.995
_diffrn_measurement_device_type 'Bruker X8 APEX II diffractometer'
_diffrn_measurement_method 'phi and omega scans'
_diffrn_radiation_monochromator graphite
_diffrn_radiation_source 'fine-focus sealed tube'
_diffrn_radiation_type MoK\a
_diffrn_radiation_wavelength 0.71073
_diffrn_reflns_av_R_equivalents 0.1560
_diffrn_reflns_av_sigmaI/netI 0.1149
_diffrn_reflns_limit_h_max 29
_diffrn_reflns_limit_h_min -34
_diffrn_reflns_limit_k_max 14
_diffrn_reflns_limit_k_min -17
_diffrn_reflns_limit_l_max 18
_diffrn_reflns_limit_l_min -18
_diffrn_reflns_number 57325
_diffrn_reflns_theta_full 20.87
_diffrn_reflns_theta_max 20.87
_diffrn_reflns_theta_min 1.68
_diffrn_standards_number 0
_exptl_absorpt_coefficient_mu 0.333
_exptl_absorpt_correction_T_max 0.9901
_exptl_absorpt_correction_T_min 0.8647
_exptl_absorpt_correction_type multi-scan
_exptl_absorpt_process_details SADABS
_exptl_crystal_colour black
_exptl_crystal_density_diffrn 1.163
_exptl_crystal_description needle
_exptl_crystal_F_000 3936
_exptl_crystal_size_max 0.45
_exptl_crystal_size_mid 0.10
_exptl_crystal_size_min 0.03
_platon_squeeze_details ' '
_refine_diff_density_max 0.258
_refine_diff_density_min -0.255
_refine_diff_density_rms 0.068
_refine_ls_extinction_coef 0.00050(8)
_refine_ls_extinction_expression Fc^*^=kFc[1+0.001xFc^2^\l^3^/sin(2\q)]^-1/4^
_refine_ls_extinction_method SHELXL
_refine_ls_goodness_of_fit_ref 0.925
_refine_ls_hydrogen_treatment riding
_refine_ls_matrix_type full
_refine_ls_number_parameters 596
_refine_ls_number_reflns 5564
_refine_ls_number_restraints 0
_refine_ls_restrained_S_all 0.925
_refine_ls_R_factor_all 0.1284
_refine_ls_R_factor_gt 0.0631
_refine_ls_shift/su_max 0.051
_refine_ls_shift/su_mean 0.002
_refine_ls_structure_factor_coef Fsqd
_refine_ls_weighting_details 'calc w=1/[\s^2^(Fo^2^)+(0.0911P)^2^+0.0000P] where P=(Fo^2^+2Fc^2^)/3'
_refine_ls_weighting_scheme calc
_refine_ls_wR_factor_gt 0.1469
_refine_ls_wR_factor_ref 0.1702
_reflns_number_gt 2984
_reflns_number_total 5564
_reflns_threshold_expression >2sigma(I)
_cod_data_source_file ic302783y_si_001_4.cif
_cod_data_source_block m
_cod_database_code 4334228

loop_
_symmetry_equiv_pos_as_xyz
'x, y, z'
'-x+1/2, -y, z'
'-x, y, -z+1/2'
'x+1/2, -y, -z+1/2'
'-x, -y, -z'
'x-1/2, y, -z'
'x, -y, z-1/2'
'-x-1/2, y, z-1/2'

loop_
_atom_site_label
_atom_site_type_symbol
_atom_site_fract_x
_atom_site_fract_y
_atom_site_fract_z
_atom_site_U_iso_or_equiv
_atom_site_adp_type
_atom_site_occupancy
_atom_site_symmetry_multiplicity
_atom_site_calc_flag
_atom_site_refinement_flags
O1S O 0.36570(10) 0.7192(2) 0.09522(19) 0.0622(12) Uani 1 1 d .
Fe1 Fe 0.614206(18) 0.44447(4) 0.24790(4) 0.0353(2) Uani 1 1 d .
O1 O 0.54264(9) 0.2329(2) 0.35182(19) 0.0512(11) Uani 1 1 d .
O2 O 0.69032(9) 0.65742(19) 0.15523(17) 0.0415(10) Uani 1 1 d .
N1 N 0.63729(10) 0.4353(2) 0.3462(2) 0.0326(11) Uani 1 1 d .
N2 N 0.58098(11) 0.3638(2) 0.2830(2) 0.0349(12) Uani 1 1 d .
N3 N 0.58068(10) 0.4384(2) 0.1602(2) 0.0334(11) Uani 1 1 d .
N4 N 0.58474(10) 0.5349(2) 0.2804(2) 0.0359(12) Uani 1 1 d .
N5 N 0.64958(10) 0.5211(2) 0.2094(2) 0.0335(11) Uani 1 1 d .
N6 N 0.65329(10) 0.3719(2) 0.2065(2) 0.0366(12) Uani 1 1 d .
N7 N 0.59737(11) 0.2142(2) 0.4216(2) 0.0442(13) Uani 1 1 d .
H7A H 0.6205 0.2321 0.4349 0.053 Uiso 1 1 calc R
N8 N 0.66823(10) 0.7185(2) 0.2583(2) 0.0373(11) Uani 1 1 d .
H8A H 0.6507 0.7193 0.2940 0.045 Uiso 1 1 calc R
C1 C 0.66475(13) 0.4806(3) 0.3760(3) 0.0391(15) Uani 1 1 d .
H1A H 0.6759 0.5201 0.3458 0.047 Uiso 1 1 calc R
C2 C 0.67802(15) 0.4737(3) 0.4478(3) 0.0468(16) Uani 1 1 d .
H2A H 0.6974 0.5076 0.4672 0.056 Uiso 1 1 calc R
C3 C 0.66154(14) 0.4145(3) 0.4904(3) 0.0428(16) Uani 1 1 d .
H3A H 0.6703 0.4072 0.5399 0.051 Uiso 1 1 calc R
C4 C 0.63325(14) 0.3670(3) 0.4629(3) 0.0389(15) Uani 1 1 d .
H4A H 0.6216 0.3282 0.4934 0.047 Uiso 1 1 calc R
C5 C 0.62136(13) 0.3763(3) 0.3879(3) 0.0346(15) Uani 1 1 d .
C6 C 0.59114(13) 0.3325(3) 0.3502(3) 0.0323(14) Uani 1 1 d .
C7 C 0.55284(13) 0.3409(3) 0.2363(3) 0.0377(15) Uani 1 1 d .
H7B H 0.5352 0.2996 0.2474 0.045 Uiso 1 1 calc R
C8 C 0.55154(13) 0.3836(3) 0.1687(3) 0.0341(15) Uani 1 1 d .
C9 C 0.52368(14) 0.3732(3) 0.1128(3) 0.0422(16) Uani 1 1 d .
H9A H 0.5035 0.3357 0.1184 0.051 Uiso 1 1 calc R
C10 C 0.52580(14) 0.4171(3) 0.0504(3) 0.0496(17) Uani 1 1 d .
H10A H 0.5068 0.4101 0.0125 0.060 Uiso 1 1 calc R
C11 C 0.55517(14) 0.4719(3) 0.0410(3) 0.0490(17) Uani 1 1 d .
H11A H 0.5569 0.5021 -0.0029 0.059 Uiso 1 1 calc R
C12 C 0.58179(14) 0.4808(3) 0.0979(3) 0.0450(16) Uani 1 1 d .
H12A H 0.6018 0.5187 0.0926 0.054 Uiso 1 1 calc R
C13 C 0.54928(13) 0.5347(3) 0.3125(3) 0.0389(15) Uani 1 1 d .
H13A H 0.5378 0.4862 0.3255 0.047 Uiso 1 1 calc R
C14 C 0.52890(14) 0.6021(3) 0.3274(3) 0.0420(16) Uani 1 1 d .
H14A H 0.5045 0.6006 0.3527 0.050 Uiso 1 1 calc R
C15 C 0.54498(13) 0.6722(3) 0.3043(3) 0.0459(16) Uani 1 1 d .
H15A H 0.5310 0.7195 0.3115 0.055 Uiso 1 1 calc R
C16 C 0.58104(14) 0.6731(3) 0.2711(3) 0.0413(15) Uani 1 1 d .
H16A H 0.5922 0.7212 0.2558 0.050 Uiso 1 1 calc R
C17 C 0.60155(13) 0.6040(3) 0.2595(3) 0.0336(14) Uani 1 1 d .
C18 C 0.63984(14) 0.5965(3) 0.2230(3) 0.0378(15) Uani 1 1 d .
C19 C 0.68098(13) 0.4933(3) 0.1759(2) 0.0338(14) Uani 1 1 d .
H19A H 0.7004 0.5261 0.1548 0.041 Uiso 1 1 calc R
C20 C 0.68360(14) 0.4106(3) 0.1738(3) 0.0354(15) Uani 1 1 d .
C21 C 0.71493(14) 0.3701(3) 0.1431(3) 0.0439(16) Uani 1 1 d .
H21A H 0.7358 0.3974 0.1201 0.053 Uiso 1 1 calc R
C22 C 0.71523(15) 0.2900(3) 0.1466(3) 0.0454(16) Uani 1 1 d .
H22A H 0.7365 0.2616 0.1263 0.055 Uiso 1 1 calc R
C23 C 0.68454(15) 0.2510(3) 0.1796(3) 0.0480(16) Uani 1 1 d .
H23A H 0.6842 0.1957 0.1822 0.058 Uiso 1 1 calc R
C24 C 0.65441(15) 0.2943(3) 0.2087(3) 0.0440(16) Uani 1 1 d .
H24A H 0.6333 0.2676 0.2316 0.053 Uiso 1 1 calc R
C25 C 0.57477(15) 0.2588(3) 0.3736(3) 0.0403(16) Uani 1 1 d .
C26 C 0.58498(15) 0.1402(3) 0.4507(3) 0.0467(16) Uani 1 1 d .
C27 C 0.60516(14) 0.0725(3) 0.4304(3) 0.0436(16) Uani 1 1 d .
C28 C 0.59307(15) 0.0028(3) 0.4601(3) 0.0548(17) Uani 1 1 d .
H28A H 0.6065 -0.0439 0.4478 0.066 Uiso 1 1 calc R
C29 C 0.56112(15) 0.0004(4) 0.5080(3) 0.0582(17) Uani 1 1 d .
H29A H 0.5528 -0.0483 0.5274 0.070 Uiso 1 1 calc R
C30 C 0.54141(15) 0.0668(3) 0.5279(3) 0.0535(17) Uani 1 1 d .
H30A H 0.5196 0.0637 0.5604 0.064 Uiso 1 1 calc R
C31 C 0.55337(14) 0.1388(3) 0.5004(3) 0.0415(16) Uani 1 1 d .
C32 C 0.63982(16) 0.0777(3) 0.3769(3) 0.0613(19) Uani 1 1 d .
H32A H 0.6547 0.1260 0.3893 0.074 Uiso 1 1 calc R
C33 C 0.66834(17) 0.0079(4) 0.3847(4) 0.098(3) Uani 1 1 d .
H33A H 0.6778 0.0049 0.4359 0.147 Uiso 1 1 calc R
H33B H 0.6906 0.0151 0.3511 0.147 Uiso 1 1 calc R
H33C H 0.6546 -0.0405 0.3720 0.147 Uiso 1 1 calc R
C34 C 0.62515(19) 0.0858(4) 0.2973(3) 0.083(2) Uani 1 1 d .
H34A H 0.6081 0.1315 0.2935 0.125 Uiso 1 1 calc R
H34B H 0.6104 0.0390 0.2834 0.125 Uiso 1 1 calc R
H34C H 0.6475 0.0920 0.2638 0.125 Uiso 1 1 calc R
C35 C 0.53423(14) 0.2123(3) 0.5282(3) 0.0469(16) Uani 1 1 d .
H35A H 0.5422 0.2555 0.4941 0.056 Uiso 1 1 calc R
C36 C 0.48978(14) 0.2077(3) 0.5265(3) 0.0646(19) Uani 1 1 d .
H36A H 0.4811 0.1946 0.4763 0.097 Uiso 1 1 calc R
H36B H 0.4787 0.2582 0.5410 0.097 Uiso 1 1 calc R
H36C H 0.4809 0.1675 0.5611 0.097 Uiso 1 1 calc R
C37 C 0.54828(16) 0.2339(3) 0.6057(3) 0.071(2) Uani 1 1 d .
H37A H 0.5769 0.2373 0.6060 0.106 Uiso 1 1 calc R
H37B H 0.5398 0.1939 0.6410 0.106 Uiso 1 1 calc R
H37C H 0.5372 0.2843 0.6200 0.106 Uiso 1 1 calc R
C38 C 0.66705(14) 0.6591(3) 0.2081(3) 0.0359(15) Uani 1 1 d .
C39 C 0.69668(13) 0.7793(3) 0.2555(3) 0.0371(14) Uani 1 1 d .
C40 C 0.69445(14) 0.8368(3) 0.2014(3) 0.0405(15) Uani 1 1 d .
C41 C 0.72366(14) 0.8942(3) 0.2013(3) 0.0455(16) Uani 1 1 d .
H41A H 0.7235 0.9330 0.1637 0.055 Uiso 1 1 calc R
C42 C 0.75252(14) 0.8956(3) 0.2545(3) 0.0544(17) Uani 1 1 d .
H42A H 0.7716 0.9359 0.2544 0.065 Uiso 1 1 calc R
C43 C 0.75373(15) 0.8380(3) 0.3083(3) 0.0549(17) Uani 1 1 d .
H43A H 0.7736 0.8395 0.3451 0.066 Uiso 1 1 calc R
C44 C 0.72648(14) 0.7785(3) 0.3093(3) 0.0452(16) Uani 1 1 d .
C45 C 0.66204(14) 0.8395(3) 0.1442(3) 0.0445(16) Uani 1 1 d .
H45A H 0.6440 0.7949 0.1545 0.053 Uiso 1 1 calc R
C46 C 0.63842(16) 0.9141(3) 0.1513(4) 0.080(2) Uani 1 1 d .
H46A H 0.6284 0.9187 0.2020 0.120 Uiso 1 1 calc R
H46B H 0.6165 0.9128 0.1163 0.120 Uiso 1 1 calc R
H46C H 0.6552 0.9588 0.1401 0.120 Uiso 1 1 calc R
C47 C 0.67846(15) 0.8282(3) 0.0656(3) 0.0599(18) Uani 1 1 d .
H47A H 0.6932 0.7794 0.0634 0.090 Uiso 1 1 calc R
H47B H 0.6958 0.8718 0.0533 0.090 Uiso 1 1 calc R
H47C H 0.6568 0.8264 0.0300 0.090 Uiso 1 1 calc R
C48 C 0.73013(15) 0.7129(3) 0.3648(3) 0.0544(18) Uani 1 1 d .
H48A H 0.7029 0.6971 0.3787 0.065 Uiso 1 1 calc R
C49 C 0.7515(2) 0.7348(4) 0.4375(3) 0.089(2) Uani 1 1 d .
H49A H 0.7386 0.7800 0.4600 0.133 Uiso 1 1 calc R
H49B H 0.7788 0.7474 0.4266 0.133 Uiso 1 1 calc R
H49C H 0.7504 0.6907 0.4720 0.133 Uiso 1 1 calc R
C50 C 0.75004(17) 0.6403(3) 0.3308(3) 0.0678(19) Uani 1 1 d .
H50A H 0.7362 0.6251 0.2854 0.102 Uiso 1 1 calc R
H50B H 0.7492 0.5973 0.3665 0.102 Uiso 1 1 calc R
H50C H 0.7774 0.6525 0.3189 0.102 Uiso 1 1 calc R
C1S C 0.38208(18) 0.6666(4) 0.0433(3) 0.076(2) Uani 1 1 d .
H1SA H 0.3661 0.6186 0.0404 0.091 Uiso 1 1 calc R
H1SB H 0.4090 0.6523 0.0581 0.091 Uiso 1 1 calc R
C2S C 0.38234(18) 0.7066(4) -0.0279(3) 0.078(2) Uani 1 1 d .
H2SA H 0.3622 0.6845 -0.0612 0.094 Uiso 1 1 calc R
H2SB H 0.4082 0.7013 -0.0520 0.094 Uiso 1 1 calc R
C3S C 0.3737(2) 0.7908(4) -0.0118(3) 0.077(2) Uani 1 1 d .
H3SA H 0.3951 0.8244 -0.0304 0.093 Uiso 1 1 calc R
H3SB H 0.3489 0.8068 -0.0357 0.093 Uiso 1 1 calc R
C4S C 0.3705(2) 0.7968(4) 0.0698(3) 0.085(2) Uani 1 1 d .
H4SA H 0.3945 0.8203 0.0910 0.103 Uiso 1 1 calc R
H4SB H 0.3477 0.8291 0.0839 0.103 Uiso 1 1 calc R

loop_
_atom_site_aniso_label
_atom_site_aniso_U_11
_atom_site_aniso_U_22
_atom_site_aniso_U_33
_atom_site_aniso_U_23
_atom_site_aniso_U_13
_atom_site_aniso_U_12
O1S 0.066(3) 0.069(3) 0.051(2) 0.003(2) 0.017(2) 0.010(2)
Fe1 0.0257(4) 0.0436(4) 0.0367(4) 0.0000(4) -0.0019(4) -0.0008(4)
O1 0.0299(19) 0.059(3) 0.064(2) 0.009(2) -0.0077(19) -0.005(2)
O2 0.037(2) 0.047(2) 0.041(2) 0.0004(18) 0.0040(17) -0.0068(19)
N1 0.027(2) 0.037(3) 0.033(2) -0.007(2) 0.000(2) -0.004(2)
N2 0.029(2) 0.034(3) 0.041(3) -0.002(2) 0.006(2) 0.003(2)
N3 0.027(2) 0.035(3) 0.038(3) 0.001(2) -0.002(2) 0.000(2)
N4 0.023(2) 0.050(3) 0.034(2) 0.001(2) -0.001(2) -0.002(2)
N5 0.023(2) 0.043(3) 0.034(2) 0.002(2) -0.003(2) -0.001(2)
N6 0.025(2) 0.050(3) 0.034(2) 0.004(2) -0.007(2) 0.003(2)
N7 0.031(2) 0.046(3) 0.055(3) 0.004(3) -0.002(2) -0.001(2)
N8 0.029(2) 0.048(3) 0.035(2) -0.009(2) 0.004(2) -0.009(2)
C1 0.032(3) 0.046(4) 0.039(3) -0.001(3) 0.000(3) -0.006(3)
C2 0.041(3) 0.054(4) 0.045(4) 0.000(3) 0.000(3) -0.005(3)
C3 0.035(3) 0.056(4) 0.037(3) -0.006(3) -0.011(3) 0.009(3)
C4 0.038(3) 0.044(4) 0.034(3) 0.001(3) 0.000(3) 0.006(3)
C5 0.020(3) 0.043(3) 0.040(3) -0.003(3) 0.004(3) 0.003(3)
C6 0.026(3) 0.034(3) 0.037(3) 0.009(3) 0.001(3) 0.003(3)
C7 0.023(3) 0.043(3) 0.047(3) -0.003(3) -0.003(3) -0.004(3)
C8 0.023(3) 0.037(3) 0.042(3) -0.002(3) 0.001(3) 0.011(3)
C9 0.024(3) 0.065(4) 0.038(3) -0.002(3) 0.002(3) 0.000(3)
C10 0.035(3) 0.061(4) 0.052(4) -0.005(3) -0.007(3) -0.002(3)
C11 0.043(3) 0.067(4) 0.037(3) 0.003(3) -0.015(3) 0.003(3)
C12 0.041(3) 0.050(4) 0.044(4) 0.006(3) 0.004(3) 0.002(3)
C13 0.026(3) 0.053(4) 0.038(3) 0.002(3) -0.005(3) -0.006(3)
C14 0.028(3) 0.054(4) 0.044(3) -0.005(3) 0.004(3) 0.005(3)
C15 0.026(3) 0.055(4) 0.058(4) -0.003(3) 0.000(3) 0.011(3)
C16 0.037(3) 0.037(3) 0.051(4) 0.003(3) -0.002(3) 0.007(3)
C17 0.028(3) 0.041(3) 0.032(3) 0.005(3) -0.007(3) 0.000(3)
C18 0.033(3) 0.038(3) 0.042(3) 0.002(3) -0.002(3) 0.006(3)
C19 0.020(3) 0.048(4) 0.033(3) 0.001(3) 0.001(2) 0.002(3)
C20 0.028(3) 0.051(4) 0.028(3) 0.000(3) -0.005(3) 0.005(3)
C21 0.028(3) 0.051(4) 0.053(4) -0.005(3) 0.000(3) -0.002(3)
C22 0.038(3) 0.058(4) 0.040(3) -0.011(3) -0.006(3) 0.005(3)
C23 0.042(3) 0.043(4) 0.059(4) -0.005(3) -0.005(3) 0.010(3)
C24 0.036(3) 0.049(4) 0.047(3) 0.004(3) -0.003(3) -0.001(3)
C25 0.039(3) 0.050(4) 0.032(3) 0.004(3) 0.007(3) 0.009(3)
C26 0.042(3) 0.046(4) 0.053(4) 0.001(3) -0.003(3) -0.002(3)
C27 0.035(3) 0.044(4) 0.052(4) -0.001(3) 0.004(3) -0.001(3)
C28 0.052(3) 0.040(4) 0.072(4) 0.008(3) 0.018(3) -0.005(3)
C29 0.052(4) 0.051(4) 0.072(4) 0.014(3) 0.013(3) -0.011(4)
C30 0.034(3) 0.057(4) 0.069(4) 0.010(3) 0.007(3) 0.004(3)
C31 0.027(3) 0.039(4) 0.059(4) -0.006(3) 0.000(3) -0.004(3)
C32 0.057(4) 0.053(4) 0.074(4) -0.002(3) 0.029(4) -0.007(3)
C33 0.072(4) 0.059(4) 0.163(6) 0.023(5) 0.074(5) 0.020(4)
C34 0.106(5) 0.074(5) 0.071(5) 0.000(4) 0.036(4) 0.008(4)
C35 0.039(3) 0.045(4) 0.058(4) -0.002(3) 0.012(3) -0.004(3)
C36 0.041(4) 0.071(4) 0.081(4) 0.000(4) -0.006(3) 0.010(3)
C37 0.052(4) 0.087(5) 0.072(4) -0.030(4) -0.007(3) 0.019(4)
C38 0.028(3) 0.046(4) 0.034(3) 0.003(3) -0.011(3) -0.006(3)
C39 0.025(3) 0.047(3) 0.040(3) -0.018(3) -0.004(3) 0.002(3)
C40 0.038(3) 0.046(4) 0.037(3) 0.002(3) 0.000(3) 0.011(3)
C41 0.037(3) 0.040(4) 0.060(4) 0.002(3) 0.002(3) -0.010(3)
C42 0.029(3) 0.052(4) 0.083(4) -0.012(4) -0.011(4) -0.007(3)
C43 0.037(3) 0.063(4) 0.064(4) -0.008(4) -0.011(3) -0.002(3)
C44 0.034(3) 0.051(4) 0.050(4) -0.006(3) 0.003(3) -0.004(3)
C45 0.033(3) 0.042(3) 0.058(4) -0.004(3) -0.005(3) 0.000(3)
C46 0.056(4) 0.089(5) 0.094(5) -0.014(4) -0.025(4) 0.024(4)
C47 0.049(4) 0.087(5) 0.044(4) -0.005(3) -0.008(3) 0.010(4)
C48 0.036(3) 0.078(4) 0.050(4) 0.007(4) 0.000(3) -0.003(3)
C49 0.098(5) 0.108(6) 0.060(4) -0.006(4) -0.028(4) 0.006(5)
C50 0.066(4) 0.069(4) 0.068(4) 0.021(4) 0.000(4) 0.010(4)
C1S 0.086(5) 0.070(5) 0.070(5) -0.012(4) 0.022(4) -0.006(4)
C2S 0.083(5) 0.105(6) 0.047(4) 0.000(4) -0.006(4) 0.030(4)
C3S 0.105(5) 0.060(5) 0.067(5) 0.006(4) -0.003(4) -0.001(4)
C4S 0.127(6) 0.065(5) 0.065(5) 0.004(4) 0.015(4) 0.003(5)

loop_
_atom_type_symbol
_atom_type_description
_atom_type_scat_dispersion_real
_atom_type_scat_dispersion_imag
_atom_type_scat_source
C C 0.0033 0.0016 'International Tables Vol C Tables 4.2.6.8 and 6.1.1.4'
H H 0.0000 0.0000 'International Tables Vol C Tables 4.2.6.8 and 6.1.1.4'
N N 0.0061 0.0033 'International Tables Vol C Tables 4.2.6.8 and 6.1.1.4'
O O 0.0106 0.0060 'International Tables Vol C Tables 4.2.6.8 and 6.1.1.4'
Fe Fe 0.3463 0.8444 'International Tables Vol C Tables 4.2.6.8 and 6.1.1.4'

loop_
_geom_angle_atom_site_label_1
_geom_angle_atom_site_label_2
_geom_angle_atom_site_label_3
_geom_angle
C1S O1S C4S 109.8(4)
N2 Fe1 N5 176.49(17)
N2 Fe1 N4 99.96(16)
N5 Fe1 N4 83.52(16)
N2 Fe1 N1 83.07(16)
N5 Fe1 N1 97.46(16)
N4 Fe1 N1 90.01(15)
N2 Fe1 N3 83.17(16)
N5 Fe1 N3 96.48(16)
N4 Fe1 N3 89.00(15)
N1 Fe1 N3 165.81(16)
N2 Fe1 N6 94.00(16)
N5 Fe1 N6 82.53(16)
N4 Fe1 N6 166.03(17)
N1 Fe1 N6 91.10(15)
N3 Fe1 N6 93.27(15)
C1 N1 C5 119.3(4)
C1 N1 Fe1 127.3(3)
C5 N1 Fe1 113.4(3)
C7 N2 C6 128.6(4)
C7 N2 Fe1 115.8(3)
C6 N2 Fe1 115.4(3)
C12 N3 C8 119.0(4)
C12 N3 Fe1 129.3(3)
C8 N3 Fe1 111.7(3)
C13 N4 C17 119.9(4)
C13 N4 Fe1 126.6(3)
C17 N4 Fe1 113.1(3)
C19 N5 C18 128.7(4)
C19 N5 Fe1 115.5(3)
C18 N5 Fe1 115.8(3)
C24 N6 C20 118.6(4)
C24 N6 Fe1 129.7(3)
C20 N6 Fe1 111.7(3)
C25 N7 C26 123.4(4)
C38 N8 C39 122.9(4)
N1 C1 C2 124.2(5)
C1 C2 C3 116.6(5)
C4 C3 C2 121.7(5)
C3 C4 C5 118.9(5)
N1 C5 C4 119.3(4)
N1 C5 C6 114.1(4)
C4 C5 C6 126.4(5)
N2 C6 C25 120.2(4)
N2 C6 C5 113.1(4)
C25 C6 C5 126.4(4)
N2 C7 C8 114.2(4)
N3 C8 C9 119.9(4)
N3 C8 C7 115.1(4)
C9 C8 C7 125.0(5)
C10 C9 C8 119.4(5)
C9 C10 C11 121.1(5)
C12 C11 C10 117.5(5)
N3 C12 C11 123.0(5)
N4 C13 C14 122.6(5)
C13 C14 C15 118.1(4)
C16 C15 C14 119.8(5)
C15 C16 C17 120.5(5)
N4 C17 C16 119.0(4)
N4 C17 C18 114.9(4)
C16 C17 C18 126.0(5)
N5 C18 C38 121.2(4)
N5 C18 C17 112.4(4)
C38 C18 C17 126.2(5)
N5 C19 C20 115.0(4)
N6 C20 C21 120.8(5)
N6 C20 C19 115.3(4)
C21 C20 C19 123.8(5)
C22 C21 C20 119.1(5)
C21 C22 C23 119.9(5)
C24 C23 C22 118.1(5)
N6 C24 C23 123.4(5)
O1 C25 N7 119.2(5)
O1 C25 C6 124.1(5)
N7 C25 C6 116.7(4)
C27 C26 C31 122.2(5)
C27 C26 N7 119.5(5)
C31 C26 N7 118.3(5)
C28 C27 C26 118.2(5)
C28 C27 C32 121.9(5)
C26 C27 C32 119.9(5)
C27 C28 C29 120.2(5)
C30 C29 C28 121.5(5)
C29 C30 C31 120.1(5)
C30 C31 C26 117.8(5)
C30 C31 C35 119.9(5)
C26 C31 C35 122.2(5)
C34 C32 C27 110.1(5)
C34 C32 C33 111.2(5)
C27 C32 C33 112.6(5)
C31 C35 C36 112.5(4)
C31 C35 C37 111.8(4)
C36 C35 C37 110.2(4)
O2 C38 N8 120.5(4)
O2 C38 C18 122.5(5)
N8 C38 C18 116.8(4)
C40 C39 C44 122.0(5)
C40 C39 N8 120.5(4)
C44 C39 N8 117.5(5)
C39 C40 C41 117.4(5)
C39 C40 C45 122.6(5)
C41 C40 C45 119.9(5)
C42 C41 C40 121.5(5)
C41 C42 C43 119.8(5)
C44 C43 C42 121.1(5)
C43 C44 C39 118.2(5)
C43 C44 C48 120.2(5)
C39 C44 C48 121.5(5)
C40 C45 C46 110.9(4)
C40 C45 C47 111.0(4)
C46 C45 C47 112.2(5)
C44 C48 C49 114.8(5)
C44 C48 C50 112.0(4)
C49 C48 C50 109.0(5)
O1S C1S C2S 106.6(5)
C1S C2S C3S 106.4(5)
C4S C3S C2S 105.9(5)
O1S C4S C3S 105.4(5)

loop_
_geom_bond_atom_site_label_1
_geom_bond_atom_site_label_2
_geom_bond_distance
O1S C1S 1.416(6)
O1S C4S 1.419(7)
Fe1 N2 1.900(4)
Fe1 N5 1.916(4)
Fe1 N4 1.941(4)
Fe1 N1 1.948(4)
Fe1 N3 1.956(4)
Fe1 N6 1.974(4)
O1 C25 1.248(6)
O2 C38 1.242(5)
N1 C1 1.332(6)
N1 C5 1.374(6)
N2 C7 1.337(6)
N2 C6 1.371(6)
N3 C12 1.339(6)
N3 C8 1.380(6)
N4 C13 1.343(5)
N4 C17 1.371(6)
N5 C19 1.321(5)
N5 C18 1.360(6)
N6 C24 1.333(6)
N6 C20 1.364(6)
N7 C25 1.391(6)
N7 C26 1.439(6)
N8 C38 1.365(6)
N8 C39 1.427(6)
C1 C2 1.376(6)
C2 C3 1.394(7)
C3 C4 1.358(6)
C4 C5 1.422(6)
C5 C6 1.447(6)
C6 C25 1.446(7)
C7 C8 1.425(7)
C8 C9 1.398(6)
C9 C10 1.357(7)
C10 C11 1.386(7)
C11 C12 1.379(6)
C13 C14 1.377(7)
C14 C15 1.388(7)
C15 C16 1.370(6)
C16 C17 1.395(6)
C17 C18 1.470(6)
C18 C38 1.446(7)
C19 C20 1.424(7)
C20 C21 1.391(7)
C21 C22 1.378(7)
C22 C23 1.380(7)
C23 C24 1.374(7)
C26 C27 1.400(7)
C26 C31 1.404(7)
C27 C28 1.375(7)
C27 C32 1.530(7)
C28 C29 1.394(7)
C29 C30 1.373(7)
C30 C31 1.394(7)
C31 C35 1.507(7)
C32 C34 1.527(8)
C32 C33 1.551(7)
C35 C36 1.521(6)
C35 C37 1.525(7)
C39 C40 1.392(7)
C39 C44 1.407(6)
C40 C41 1.403(7)
C40 C45 1.514(7)
C41 C42 1.376(7)
C42 C43 1.387(7)
C43 C44 1.382(7)
C44 C48 1.513(7)
C45 C46 1.519(7)
C45 C47 1.536(7)
C48 C49 1.547(7)
C48 C50 1.547(7)
C1S C2S 1.456(8)
C2S C3S 1.503(8)
C3S C4S 1.479(8)

loop_
_platon_squeeze_void_nr
_platon_squeeze_void_average_x
_platon_squeeze_void_average_y
_platon_squeeze_void_average_z
_platon_squeeze_void_volume
_platon_squeeze_void_count_electrons
_platon_squeeze_void_content
1 0.000 -0.025 0.250 245 72 ' '
2 0.000 0.025 0.750 245 71 ' '
3 0.250 0.000 0.470 96 18 ' '
4 0.250 0.000 0.970 96 18 ' '
5 0.500 0.025 0.250 245 72 ' '
6 0.500 -0.025 0.750 245 72 ' '
7 0.750 0.000 0.030 96 18 ' '
8 0.750 0.000 0.530 96 18 ' '
